data_4079758
loop_
_publ_author_name
'Adams, Richard D.'
'Kan, Yuwei'
'Zhang, Qiang'

_publ_section_title
;
 Osmium--Germanium and Osmium--Germanium--Gold Carbonyl Cluster Complexes:
 Syntheses, Structures, Bonding, and Reactivity
;
_journal_issue 24
_journal_name_full Organometallics
_journal_page_first 8639
_journal_paper_doi 10.1021/om301074w
_journal_volume 31
_journal_year 2012
_chemical_formula_sum 'C46 H32 Ge2 O10 Os3'
_chemical_formula_weight 1460.50
_chemical_name_systematic
; 
 ? 
;
_space_group_IT_number 61
_symmetry_cell_setting orthorhombic
_symmetry_space_group_name_Hall '-P 2ac 2ab'
_symmetry_space_group_name_H-M 'P b c a'
_atom_sites_solution_hydrogens geom
_atom_sites_solution_primary direct
_atom_sites_solution_secondary difmap
_audit_creation_method SHELXL-97
_cell_angle_alpha 90.00
_cell_angle_beta 90.00
_cell_angle_gamma 90.00
_cell_formula_units_Z 8
_cell_length_a 18.2230(11)
_cell_length_b 17.1315(11)
_cell_length_c 28.6054(18)
_cell_measurement_reflns_used 6350
_cell_measurement_temperature 294(2)
_cell_measurement_theta_max 27.02
_cell_measurement_theta_min 2.17
_cell_volume 8930.2(10)
_computing_cell_refinement 'SAINT+  V6.45 (Bruker, 2003)'
_computing_data_collection 'SMART V5.632 (Bruker, 2005)'
_computing_data_reduction 'SAINT+  V6.45'
_computing_molecular_graphics 'SHELXTL V6.1 (Sheldrick, 2000)'
_computing_publication_material 'SHELXTL V6.1'
_computing_structure_refinement 'SHELXL-97 (Sheldrick, 1997)'
_computing_structure_solution 'SHELXS-97 (Sheldrick, 1990)'
_diffrn_ambient_temperature 294(2)
_diffrn_measured_fraction_theta_full 1.000
_diffrn_measured_fraction_theta_max 1.000
_diffrn_measurement_device_type 'Bruker SMART APEX CCD diffractometer'
_diffrn_measurement_method 'omega scans'
_diffrn_radiation_monochromator graphite
_diffrn_radiation_source 'fine-focus sealed tube'
_diffrn_radiation_type MoK\a
_diffrn_radiation_wavelength 0.71073
_diffrn_reflns_av_R_equivalents 0.1105
_diffrn_reflns_av_sigmaI/netI 0.0472
_diffrn_reflns_limit_h_max 21
_diffrn_reflns_limit_h_min -21
_diffrn_reflns_limit_k_max 20
_diffrn_reflns_limit_k_min -20
_diffrn_reflns_limit_l_max 34
_diffrn_reflns_limit_l_min -34
_diffrn_reflns_number 106913
_diffrn_reflns_theta_full 25.02
_diffrn_reflns_theta_max 25.02
_diffrn_reflns_theta_min 1.78
_diffrn_standards_decay_% <1
_exptl_absorpt_coefficient_mu 9.893
_exptl_absorpt_correction_T_max 1.000
_exptl_absorpt_correction_T_min 0.698
_exptl_absorpt_correction_type multi-scan
_exptl_absorpt_process_details '(SADABS, Bruker, 1997)'
_exptl_crystal_colour yellow
_exptl_crystal_density_diffrn 2.173
_exptl_crystal_density_method 'not measured'
_exptl_crystal_description plate
_exptl_crystal_F_000 5440
_exptl_crystal_size_max 0.15
_exptl_crystal_size_mid 0.05
_exptl_crystal_size_min 0.02
_refine_diff_density_max 0.673
_refine_diff_density_min -0.616
_refine_diff_density_rms 0.130
_refine_ls_extinction_method none
_refine_ls_goodness_of_fit_ref 1.078
_refine_ls_hydrogen_treatment mixed
_refine_ls_matrix_type full
_refine_ls_number_parameters 556
_refine_ls_number_reflns 7894
_refine_ls_number_restraints 0
_refine_ls_restrained_S_all 1.078
_refine_ls_R_factor_all 0.0594
_refine_ls_R_factor_gt 0.0373
_refine_ls_shift/su_max 0.000
_refine_ls_shift/su_mean 0.000
_refine_ls_structure_factor_coef Fsqd
_refine_ls_weighting_details 'calc w=1/[\s^2^(Fo^2^)+(0.0119P)^2^+0.0000P] where P=(Fo^2^+2Fc^2^)/3'
_refine_ls_weighting_scheme calc
_refine_ls_wR_factor_gt 0.0503
_refine_ls_wR_factor_ref 0.0557
_reflns_number_gt 6081
_reflns_number_total 7894
_reflns_threshold_expression >2sigma(I)
_cod_data_source_file om301074w_si_001.cif
_cod_data_source_block 2
_cod_depositor_comments
;
The following automatic conversions were performed:

'_symmetry_cell_setting' value 'Orthorhombic' changed to
'orthorhombic' according to
/home/saulius/struct/CIF-dictionaries/cif_core.dic dictionary named
'cif_core.dic' version 2.4.2 from
2011-04-26.

'_exptl_absorpt_correction_type' value 'Multi-Scan'
changed to 'multi-scan' according to
/home/saulius/struct/CIF-dictionaries/cif_core.dic dictionary named
'cif_core.dic' version 2.4.2 from 2011-04-26.

Automatic conversion script
Id: cif_fix_values 1891 2012-01-12 08:04:46Z andrius 
;
_cod_original_sg_symbol_H-M Pbca
_cod_database_code 4079758

loop_
_symmetry_equiv_pos_as_xyz
'x, y, z'
'-x+1/2, -y, z+1/2'
'-x, y+1/2, -z+1/2'
'x+1/2, -y+1/2, -z'
'-x, -y, -z'
'x-1/2, y, -z-1/2'
'x, -y-1/2, z-1/2'
'-x-1/2, y-1/2, z'

loop_
_atom_site_label
_atom_site_type_symbol
_atom_site_fract_x
_atom_site_fract_y
_atom_site_fract_z
_atom_site_U_iso_or_equiv
_atom_site_adp_type
_atom_site_occupancy
_atom_site_symmetry_multiplicity
_atom_site_calc_flag
_atom_site_refinement_flags
Os1 Os 0.250163(15) 0.469979(17) 0.071912(10) 0.03863(8) Uani 1 1 d .
Os2 Os 0.154566(16) 0.401386(18) -0.006023(10) 0.04216(9) Uani 1 1 d .
Os3 Os 0.117921(16) 0.361492(18) 0.090308(11) 0.04338(9) Uani 1 1 d .
Ge1 Ge 0.29526(4) 0.48334(5) 0.15642(3) 0.0423(2) Uani 1 1 d .
Ge2 Ge 0.21309(4) 0.44210(5) -0.08240(3) 0.0442(2) Uani 1 1 d .
H1 H 0.192(3) 0.413(3) 0.108(2) 0.053 Uiso 1 1 d .
H2 H 0.232(3) 0.460(3) 0.012(2) 0.053 Uiso 1 1 d .
C11 C 0.1864(4) 0.5604(5) 0.0783(3) 0.045(2) Uani 1 1 d .
C12 C 0.3228(4) 0.5379(5) 0.0495(3) 0.046(2) Uani 1 1 d .
C13 C 0.3180(4) 0.3823(5) 0.0658(3) 0.049(2) Uani 1 1 d .
C21 C 0.1008(4) 0.4975(5) -0.0062(3) 0.0436(19) Uani 1 1 d .
C22 C 0.0755(4) 0.3508(5) -0.0348(3) 0.055(2) Uani 1 1 d .
C23 C 0.2153(4) 0.3095(5) -0.0122(3) 0.057(2) Uani 1 1 d .
C31 C 0.0560(4) 0.4548(5) 0.0894(3) 0.048(2) Uani 1 1 d .
C32 C 0.1828(5) 0.2731(5) 0.0860(3) 0.059(2) Uani 1 1 d .
C33 C 0.0411(4) 0.3001(5) 0.0651(3) 0.064(3) Uani 1 1 d .
C34 C 0.1012(4) 0.3462(5) 0.1557(3) 0.053(2) Uani 1 1 d .
C35 C 0.3646(4) 0.5667(4) 0.1720(3) 0.0431(19) Uani 1 1 d .
C36 C 0.4278(4) 0.5812(4) 0.1456(3) 0.054(2) Uani 1 1 d .
H36 H 0.4336 0.5561 0.1170 0.065 Uiso 1 1 calc R
C37 C 0.4810(5) 0.6311(5) 0.1605(3) 0.066(2) Uani 1 1 d .
H37 H 0.5220 0.6398 0.1419 0.079 Uiso 1 1 calc R
C38 C 0.4752(5) 0.6681(5) 0.2021(4) 0.068(3) Uani 1 1 d .
H38 H 0.5125 0.7007 0.2127 0.082 Uiso 1 1 calc R
C39 C 0.4132(5) 0.6566(5) 0.2286(3) 0.074(3) Uani 1 1 d .
H39 H 0.4080 0.6829 0.2568 0.089 Uiso 1 1 calc R
C40 C 0.3588(4) 0.6069(5) 0.2138(3) 0.060(2) Uani 1 1 d .
H40 H 0.3172 0.6000 0.2323 0.072 Uiso 1 1 calc R
C41 C 0.2165(4) 0.4895(4) 0.2030(3) 0.0422(19) Uani 1 1 d .
C42 C 0.1488(4) 0.5255(4) 0.1950(3) 0.055(2) Uani 1 1 d .
H42 H 0.1398 0.5482 0.1660 0.066 Uiso 1 1 calc R
C43 C 0.0950(4) 0.5284(5) 0.2287(3) 0.067(3) Uani 1 1 d .
H43 H 0.0503 0.5524 0.2224 0.081 Uiso 1 1 calc R
C44 C 0.1081(5) 0.4950(5) 0.2723(3) 0.076(3) Uani 1 1 d .
H44 H 0.0722 0.4962 0.2954 0.091 Uiso 1 1 calc R
C45 C 0.1740(5) 0.4606(5) 0.2807(3) 0.072(3) Uani 1 1 d .
H45 H 0.1833 0.4383 0.3097 0.086 Uiso 1 1 calc R
C46 C 0.2272(4) 0.4587(5) 0.2463(3) 0.060(2) Uani 1 1 d .
H46 H 0.2721 0.4354 0.2530 0.072 Uiso 1 1 calc R
C47 C 0.3484(4) 0.3875(4) 0.1721(2) 0.046(2) Uani 1 1 d .
C48 C 0.3112(5) 0.3157(5) 0.1776(3) 0.057(2) Uani 1 1 d .
H48 H 0.2602 0.3154 0.1767 0.068 Uiso 1 1 calc R
C49 C 0.3472(6) 0.2468(5) 0.1842(3) 0.073(3) Uani 1 1 d .
H49 H 0.3206 0.2008 0.1875 0.087 Uiso 1 1 calc R
C50 C 0.4224(6) 0.2451(6) 0.1862(4) 0.093(4) Uani 1 1 d .
H50 H 0.4470 0.1980 0.1902 0.112 Uiso 1 1 calc R
C51 C 0.4606(6) 0.3130(7) 0.1822(4) 0.105(4) Uani 1 1 d .
H51 H 0.5115 0.3126 0.1844 0.126 Uiso 1 1 calc R
C52 C 0.4243(5) 0.3822(6) 0.1748(3) 0.077(3) Uani 1 1 d .
H52 H 0.4518 0.4275 0.1714 0.092 Uiso 1 1 calc R
C53 C 0.1601(4) 0.5223(5) -0.1177(3) 0.053(2) Uani 1 1 d .
C54 C 0.1539(4) 0.5991(6) -0.1021(3) 0.068(3) Uani 1 1 d .
H54 H 0.1721 0.6123 -0.0728 0.082 Uiso 1 1 calc R
C55 C 0.1212(6) 0.6564(7) -0.1293(5) 0.104(4) Uani 1 1 d .
H55 H 0.1197 0.7081 -0.1193 0.124 Uiso 1 1 calc R
C56 C 0.0911(6) 0.6350(8) -0.1713(5) 0.108(5) Uani 1 1 d .
H56 H 0.0674 0.6725 -0.1894 0.130 Uiso 1 1 calc R
C57 C 0.0950(5) 0.5615(8) -0.1869(4) 0.094(4) Uani 1 1 d .
H57 H 0.0746 0.5487 -0.2157 0.113 Uiso 1 1 calc R
C58 C 0.1294(4) 0.5043(5) -0.1604(3) 0.066(3) Uani 1 1 d .
H58 H 0.1317 0.4534 -0.1716 0.079 Uiso 1 1 calc R
C59 C 0.2261(4) 0.3573(5) -0.1275(3) 0.047(2) Uani 1 1 d .
C60 C 0.1781(5) 0.2954(5) -0.1330(3) 0.068(3) Uani 1 1 d .
H60 H 0.1394 0.2897 -0.1121 0.082 Uiso 1 1 calc R
C61 C 0.1861(5) 0.2415(5) -0.1690(3) 0.076(3) Uani 1 1 d .
H61 H 0.1534 0.2000 -0.1717 0.092 Uiso 1 1 calc R
C62 C 0.2416(5) 0.2495(5) -0.2002(3) 0.069(3) Uani 1 1 d .
H62 H 0.2462 0.2140 -0.2246 0.083 Uiso 1 1 calc R
C63 C 0.2909(5) 0.3092(5) -0.1960(3) 0.070(3) Uani 1 1 d .
H63 H 0.3294 0.3141 -0.2172 0.084 Uiso 1 1 calc R
C64 C 0.2831(4) 0.3619(5) -0.1604(3) 0.058(2) Uani 1 1 d .
H64 H 0.3170 0.4023 -0.1578 0.070 Uiso 1 1 calc R
C65 C 0.3128(4) 0.4826(5) -0.0734(3) 0.047(2) Uani 1 1 d .
C66 C 0.3351(4) 0.5574(5) -0.0849(3) 0.061(2) Uani 1 1 d .
H66 H 0.3007 0.5925 -0.0965 0.073 Uiso 1 1 calc R
C67 C 0.4080(5) 0.5818(6) -0.0794(3) 0.076(3) Uani 1 1 d .
H67 H 0.4216 0.6320 -0.0882 0.091 Uiso 1 1 calc R
C68 C 0.4586(5) 0.5329(7) -0.0615(3) 0.083(3) Uani 1 1 d .
H68 H 0.5065 0.5501 -0.0567 0.099 Uiso 1 1 calc R
C69 C 0.4397(5) 0.4578(6) -0.0502(3) 0.076(3) Uani 1 1 d .
H69 H 0.4752 0.4236 -0.0390 0.091 Uiso 1 1 calc R
C70 C 0.3677(4) 0.4325(5) -0.0556(3) 0.061(2) Uani 1 1 d .
H70 H 0.3555 0.3817 -0.0474 0.074 Uiso 1 1 calc R
O11 O 0.1529(3) 0.6154(3) 0.0813(2) 0.0667(17) Uani 1 1 d .
O12 O 0.3659(3) 0.5808(3) 0.0359(2) 0.0673(17) Uani 1 1 d .
O13 O 0.3593(3) 0.3340(4) 0.0611(2) 0.0735(18) Uani 1 1 d .
O21 O 0.0699(3) 0.5555(3) -0.00789(19) 0.0614(16) Uani 1 1 d .
O22 O 0.0280(3) 0.3197(4) -0.0536(2) 0.0793(19) Uani 1 1 d .
O23 O 0.2509(3) 0.2554(4) -0.0184(2) 0.083(2) Uani 1 1 d .
O31 O 0.0193(3) 0.5076(3) 0.0914(2) 0.0653(17) Uani 1 1 d .
O32 O 0.2190(3) 0.2190(3) 0.0846(2) 0.086(2) Uani 1 1 d .
O33 O -0.0054(3) 0.2603(4) 0.0511(2) 0.087(2) Uani 1 1 d .
O34 O 0.0899(3) 0.3362(3) 0.1946(2) 0.0712(18) Uani 1 1 d .

loop_
_atom_site_aniso_label
_atom_site_aniso_U_11
_atom_site_aniso_U_22
_atom_site_aniso_U_33
_atom_site_aniso_U_23
_atom_site_aniso_U_13
_atom_site_aniso_U_12
Os1 0.03459(15) 0.04348(18) 0.03781(17) -0.00149(15) 0.00043(13) -0.00168(14)
Os2 0.03902(16) 0.04790(19) 0.03955(19) -0.00345(16) -0.00017(14) -0.00072(15)
Os3 0.04082(17) 0.04338(19) 0.0459(2) 0.00169(16) 0.00188(15) -0.00515(15)
Ge1 0.0385(4) 0.0484(5) 0.0400(5) -0.0013(4) -0.0008(4) -0.0009(4)
Ge2 0.0421(5) 0.0499(5) 0.0406(5) -0.0044(4) 0.0003(4) 0.0002(4)
C11 0.037(4) 0.050(5) 0.049(5) -0.013(4) 0.007(4) -0.016(4)
C12 0.038(4) 0.054(5) 0.046(5) -0.009(4) 0.004(4) -0.006(4)
C13 0.035(4) 0.057(6) 0.054(5) 0.004(4) 0.000(4) 0.001(4)
C21 0.035(4) 0.056(5) 0.039(5) -0.001(4) 0.001(4) 0.002(4)
C22 0.054(5) 0.055(6) 0.057(6) -0.019(4) -0.005(4) -0.013(4)
C23 0.061(6) 0.066(6) 0.044(5) -0.004(5) -0.004(4) 0.006(5)
C31 0.034(4) 0.064(6) 0.045(5) 0.005(5) 0.003(4) -0.010(4)
C32 0.062(6) 0.055(6) 0.059(6) -0.007(5) 0.002(5) -0.005(5)
C33 0.058(6) 0.063(6) 0.070(7) -0.006(5) 0.003(5) -0.015(5)
C34 0.056(5) 0.052(6) 0.051(6) 0.008(5) 0.004(4) -0.006(4)
C35 0.037(4) 0.049(5) 0.044(5) 0.001(4) -0.005(3) 0.000(4)
C36 0.043(5) 0.060(6) 0.059(6) -0.006(5) 0.003(4) -0.003(4)
C37 0.054(6) 0.075(7) 0.069(7) 0.015(6) -0.004(5) -0.006(5)
C38 0.055(6) 0.054(6) 0.095(8) 0.002(6) -0.016(6) -0.009(5)
C39 0.080(7) 0.065(7) 0.078(7) -0.018(5) -0.003(6) -0.010(5)
C40 0.063(6) 0.057(6) 0.060(6) -0.009(5) 0.001(5) -0.005(5)
C41 0.046(5) 0.044(5) 0.036(5) -0.009(4) 0.003(4) -0.005(4)
C42 0.054(5) 0.052(5) 0.059(6) -0.003(4) 0.003(4) 0.000(4)
C43 0.053(6) 0.059(6) 0.090(8) -0.014(6) 0.022(5) 0.004(5)
C44 0.092(8) 0.068(7) 0.069(7) -0.012(6) 0.046(6) -0.017(6)
C45 0.098(8) 0.066(7) 0.050(6) 0.011(5) 0.014(6) -0.001(6)
C46 0.064(6) 0.065(6) 0.051(6) -0.001(5) 0.008(4) -0.006(5)
C47 0.043(4) 0.051(5) 0.044(5) -0.005(4) -0.005(4) 0.006(4)
C48 0.064(6) 0.057(6) 0.050(6) 0.000(5) -0.008(4) -0.001(5)
C49 0.099(8) 0.051(6) 0.068(7) 0.014(5) 0.012(6) 0.006(6)
C50 0.088(8) 0.077(8) 0.114(9) 0.027(7) 0.008(7) 0.035(7)
C51 0.066(7) 0.094(9) 0.156(12) 0.037(8) -0.009(7) 0.032(7)
C52 0.054(6) 0.083(8) 0.094(8) 0.029(6) 0.007(5) 0.003(5)
C53 0.040(5) 0.066(6) 0.054(6) 0.013(5) 0.009(4) 0.005(4)
C54 0.062(6) 0.059(6) 0.084(7) 0.014(6) 0.026(5) 0.012(5)
C55 0.076(9) 0.061(8) 0.173(14) 0.031(9) 0.054(8) 0.003(7)
C56 0.061(8) 0.105(11) 0.159(15) 0.067(11) 0.026(8) 0.028(8)
C57 0.051(6) 0.136(11) 0.095(9) 0.038(9) 0.007(6) -0.001(7)
C58 0.051(5) 0.076(7) 0.071(7) 0.030(6) 0.007(5) 0.013(5)
C59 0.053(5) 0.052(5) 0.036(5) 0.001(4) -0.003(4) 0.003(4)
C60 0.073(6) 0.072(7) 0.059(6) -0.018(5) 0.005(5) -0.006(5)
C61 0.070(7) 0.079(7) 0.080(8) -0.031(6) -0.003(6) -0.010(5)
C62 0.089(7) 0.066(7) 0.054(6) -0.018(5) -0.003(5) 0.015(6)
C63 0.079(7) 0.077(7) 0.056(6) -0.011(5) 0.017(5) 0.005(6)
C64 0.063(6) 0.059(6) 0.053(6) -0.011(5) 0.005(4) 0.002(5)
C65 0.031(4) 0.063(6) 0.048(5) -0.010(4) -0.001(4) -0.001(4)
C66 0.045(5) 0.075(7) 0.063(6) 0.005(5) 0.000(4) -0.011(5)
C67 0.066(7) 0.092(8) 0.069(7) 0.011(6) 0.006(5) -0.019(6)
C68 0.067(7) 0.117(10) 0.064(7) -0.021(7) 0.002(5) -0.023(7)
C69 0.041(5) 0.118(9) 0.070(7) -0.015(7) 0.003(5) 0.015(6)
C70 0.043(5) 0.086(7) 0.055(6) -0.009(5) 0.010(4) 0.004(5)
O11 0.059(4) 0.049(4) 0.092(5) -0.009(3) 0.000(3) 0.004(3)
O12 0.057(4) 0.075(4) 0.070(4) 0.002(3) 0.012(3) -0.017(3)
O13 0.070(4) 0.078(5) 0.073(4) -0.008(4) -0.003(3) 0.028(4)
O21 0.049(3) 0.071(4) 0.064(4) 0.006(3) 0.003(3) 0.016(3)
O22 0.065(4) 0.087(5) 0.085(5) -0.030(4) -0.006(3) -0.022(4)
O23 0.099(5) 0.070(5) 0.079(5) -0.014(4) -0.003(4) 0.030(4)
O31 0.046(3) 0.070(4) 0.081(4) 0.000(4) 0.003(3) 0.007(3)
O32 0.093(5) 0.052(4) 0.112(6) -0.007(4) -0.002(4) 0.015(4)
O33 0.074(5) 0.089(5) 0.097(5) -0.012(4) -0.008(4) -0.040(4)
O34 0.088(5) 0.075(4) 0.050(4) 0.016(3) 0.008(3) -0.018(3)

loop_
_atom_type_symbol
_atom_type_description
_atom_type_scat_dispersion_real
_atom_type_scat_dispersion_imag
_atom_type_scat_source
C C 0.0033 0.0016 'International Tables Vol C Tables 4.2.6.8 and 6.1.1.4'
H H 0.0000 0.0000 'International Tables Vol C Tables 4.2.6.8 and 6.1.1.4'
O O 0.0106 0.0060 'International Tables Vol C Tables 4.2.6.8 and 6.1.1.4'
Ge Ge 0.1547 1.8001 'International Tables Vol C Tables 4.2.6.8 and 6.1.1.4'
Os Os -1.2165 7.6030 'International Tables Vol C Tables 4.2.6.8 and 6.1.1.4'

loop_
_geom_angle_atom_site_label_1
_geom_angle_atom_site_label_2
_geom_angle_atom_site_label_3
_geom_angle
C12 Os1 C11 87.7(3)
C12 Os1 C13 90.0(3)
C11 Os1 C13 177.4(3)
C12 Os1 Ge1 92.3(2)
C11 Os1 Ge1 91.8(2)
C13 Os1 Ge1 87.1(2)
C12 Os1 Os2 113.0(2)
C11 Os1 Os2 92.0(2)
C13 Os1 Os2 90.0(2)
Ge1 Os1 Os2 154.52(2)
C12 Os1 Os3 169.2(2)
C11 Os1 Os3 89.8(2)
C13 Os1 Os3 92.7(2)
Ge1 Os1 Os3 98.23(2)
Os2 Os1 Os3 56.597(10)
C12 Os1 H1 164.1(19)
C11 Os1 H1 91.4(18)
C13 Os1 H1 90.5(18)
Ge1 Os1 H1 71.8(19)
Os2 Os1 H1 82.9(19)
Os3 Os1 H1 26.5(19)
C12 Os1 H2 82.1(18)
C11 Os1 H2 93.2(18)
C13 Os1 H2 87.6(18)
Ge1 Os1 H2 172.4(18)
Os2 Os1 H2 30.9(18)
Os3 Os1 H2 87.5(18)
H1 Os1 H2 114(3)
C22 Os2 C21 90.2(3)
C22 Os2 C23 91.3(3)
C21 Os2 C23 173.1(3)
C22 Os2 Ge2 94.1(3)
C21 Os2 Ge2 88.6(2)
C23 Os2 Ge2 84.5(2)
C22 Os2 Os3 97.5(3)
C21 Os2 Os3 95.0(2)
C23 Os2 Os3 91.5(2)
Ge2 Os2 Os3 167.77(2)
C22 Os2 Os1 159.3(2)
C21 Os2 Os1 87.9(2)
C23 Os2 Os1 93.0(2)
Ge2 Os2 Os1 106.44(2)
Os3 Os2 Os1 62.131(10)
C22 Os2 H2 169.4(18)
C21 Os2 H2 85.5(18)
C23 Os2 H2 91.8(18)
Ge2 Os2 H2 76.1(18)
Os3 Os2 H2 92.5(18)
Os1 Os2 H2 30.4(18)
C33 Os3 C34 100.3(3)
C33 Os3 C32 89.6(3)
C34 Os3 C32 93.0(3)
C33 Os3 C31 91.3(3)
C34 Os3 C31 91.9(3)
C32 Os3 C31 174.8(3)
C33 Os3 Os2 86.6(3)
C34 Os3 Os2 172.9(2)
C32 Os3 Os2 89.0(2)
C31 Os3 Os2 85.9(2)
C33 Os3 Os1 147.8(3)
C34 Os3 Os1 111.9(2)
C32 Os3 Os1 89.1(2)
C31 Os3 Os1 87.5(2)
Os2 Os3 Os1 61.272(10)
C33 Os3 H1 174(2)
C34 Os3 H1 84(2)
C32 Os3 H1 86.7(19)
C31 Os3 H1 92.1(19)
Os2 Os3 H1 89(2)
Os1 Os3 H1 28(2)
C47 Ge1 C35 103.9(3)
C47 Ge1 C41 104.5(3)
C35 Ge1 C41 106.2(3)
C47 Ge1 Os1 107.4(2)
C35 Ge1 Os1 119.1(2)
C41 Ge1 Os1 114.3(2)
C59 Ge2 C53 103.9(3)
C59 Ge2 C65 103.7(3)
C53 Ge2 C65 106.0(3)
C59 Ge2 Os2 114.6(2)
C53 Ge2 Os2 115.5(2)
C65 Ge2 Os2 112.0(2)
O11 C11 Os1 176.0(7)
O12 C12 Os1 178.3(7)
O13 C13 Os1 176.6(7)
O21 C21 Os2 177.4(7)
O22 C22 Os2 178.2(8)
O23 C23 Os2 176.3(7)
O31 C31 Os3 176.2(7)
O32 C32 Os3 177.0(8)
O33 C33 Os3 177.3(8)
O34 C34 Os3 178.5(7)
C40 C35 C36 116.2(7)
C40 C35 Ge1 120.6(6)
C36 C35 Ge1 122.5(6)
C37 C36 C35 121.9(8)
C37 C36 H36 119.1
C35 C36 H36 119.1
C38 C37 C36 121.0(9)
C38 C37 H37 119.5
C36 C37 H37 119.5
C37 C38 C39 118.8(9)
C37 C38 H38 120.6
C39 C38 H38 120.6
C40 C39 C38 120.9(9)
C40 C39 H39 119.6
C38 C39 H39 119.6
C39 C40 C35 121.2(8)
C39 C40 H40 119.4
C35 C40 H40 119.4
C46 C41 C42 116.6(7)
C46 C41 Ge1 119.5(6)
C42 C41 Ge1 123.8(6)
C43 C42 C41 121.9(8)
C43 C42 H42 119.1
C41 C42 H42 119.1
C42 C43 C44 119.4(8)
C42 C43 H43 120.3
C44 C43 H43 120.3
C45 C44 C43 119.2(8)
C45 C44 H44 120.4
C43 C44 H44 120.4
C44 C45 C46 120.3(9)
C44 C45 H45 119.8
C46 C45 H45 119.8
C41 C46 C45 122.6(8)
C41 C46 H46 118.7
C45 C46 H46 118.7
C52 C47 C48 114.5(7)
C52 C47 Ge1 124.1(6)
C48 C47 Ge1 121.2(6)
C49 C48 C47 122.6(8)
C49 C48 H48 118.7
C47 C48 H48 118.7
C48 C49 C50 120.3(9)
C48 C49 H49 119.8
C50 C49 H49 119.8
C51 C50 C49 119.3(10)
C51 C50 H50 120.3
C49 C50 H50 120.3
C50 C51 C52 120.3(10)
C50 C51 H51 119.9
C52 C51 H51 119.9
C51 C52 C47 123.0(9)
C51 C52 H52 118.5
C47 C52 H52 118.5
C58 C53 C54 117.4(8)
C58 C53 Ge2 120.0(7)
C54 C53 Ge2 122.5(7)
C55 C54 C53 121.7(10)
C55 C54 H54 119.2
C53 C54 H54 119.2
C56 C55 C54 118.2(12)
C56 C55 H55 120.9
C54 C55 H55 120.9
C57 C56 C55 121.6(13)
C57 C56 H56 119.2
C55 C56 H56 119.2
C56 C57 C58 120.4(12)
C56 C57 H57 119.8
C58 C57 H57 119.8
C53 C58 C57 120.6(10)
C53 C58 H58 119.7
C57 C58 H58 119.7
C60 C59 C64 115.8(7)
C60 C59 Ge2 124.5(6)
C64 C59 Ge2 119.3(6)
C59 C60 C61 121.8(8)
C59 C60 H60 119.1
C61 C60 H60 119.1
C62 C61 C60 119.9(9)
C62 C61 H61 120.1
C60 C61 H61 120.1
C61 C62 C63 120.6(9)
C61 C62 H62 119.7
C63 C62 H62 119.7
C62 C63 C64 119.3(8)
C62 C63 H63 120.3
C64 C63 H63 120.3
C63 C64 C59 122.6(8)
C63 C64 H64 118.7
C59 C64 H64 118.7
C66 C65 C70 116.1(7)
C66 C65 Ge2 124.6(6)
C70 C65 Ge2 119.2(6)
C65 C66 C67 121.8(8)
C65 C66 H66 119.1
C67 C66 H66 119.1
C68 C67 C66 120.4(9)
C68 C67 H67 119.8
C66 C67 H67 119.8
C67 C68 C69 120.0(10)
C67 C68 H68 120.0
C69 C68 H68 120.0
C68 C69 C70 120.3(9)
C68 C69 H69 119.9
C70 C69 H69 119.9
C69 C70 C65 121.3(9)
C69 C70 H70 119.4
C65 C70 H70 119.4

loop_
_geom_bond_atom_site_label_1
_geom_bond_atom_site_label_2
_geom_bond_distance
Os1 C12 1.875(8)
Os1 C11 1.945(8)
Os1 C13 1.954(8)
Os1 Ge1 2.5634(8)
Os1 Os2 3.0636(4)
Os1 Os3 3.0884(4)
Os1 H1 1.77(6)
Os1 H2 1.77(6)
Os2 C22 1.872(8)
Os2 C21 1.916(8)
Os2 C23 1.932(9)
Os2 Ge2 2.5292(8)
Os2 Os3 2.9165(5)
Os2 H2 1.80(5)
Os3 C33 1.892(8)
Os3 C34 1.912(8)
Os3 C32 1.925(9)
Os3 C31 1.957(8)
Os3 H1 1.70(6)
Ge1 C47 1.958(7)
Ge1 C35 1.958(7)
Ge1 C41 1.962(7)
Ge2 C59 1.957(8)
Ge2 C53 1.959(8)
Ge2 C65 1.963(7)
C11 O11 1.126(8)
C12 O12 1.143(8)
C13 O13 1.125(8)
C21 O21 1.144(8)
C22 O22 1.150(8)
C23 O23 1.145(8)
C31 O31 1.126(8)
C32 O32 1.138(8)
C33 O33 1.160(8)
C34 O34 1.145(8)
C35 C40 1.386(10)
C35 C36 1.399(9)
C36 C37 1.362(10)
C36 H36 0.9300
C37 C38 1.353(11)
C37 H37 0.9300
C38 C39 1.374(11)
C38 H38 0.9300
C39 C40 1.374(10)
C39 H39 0.9300
C40 H40 0.9300
C41 C46 1.358(10)
C41 C42 1.400(9)
C42 C43 1.376(10)
C42 H42 0.9300
C43 C44 1.393(11)
C43 H43 0.9300
C44 C45 1.359(11)
C44 H44 0.9300
C45 C46 1.382(10)
C45 H45 0.9300
C46 H46 0.9300
C47 C52 1.388(10)
C47 C48 1.413(10)
C48 C49 1.363(10)
C48 H48 0.9300
C49 C50 1.371(11)
C49 H49 0.9300
C50 C51 1.361(12)
C50 H50 0.9300
C51 C52 1.373(11)
C51 H51 0.9300
C52 H52 0.9300
C53 C58 1.379(10)
C53 C54 1.394(10)
C54 C55 1.387(13)
C54 H54 0.9300
C55 C56 1.370(15)
C55 H55 0.9300
C56 C57 1.338(14)
C56 H56 0.9300
C57 C58 1.388(12)
C57 H57 0.9300
C58 H58 0.9300
C59 C60 1.385(10)
C59 C64 1.403(10)
C60 C61 1.391(10)
C60 H60 0.9300
C61 C62 1.356(11)
C61 H61 0.9300
C62 C63 1.368(11)
C62 H62 0.9300
C63 C64 1.369(10)
C63 H63 0.9300
C64 H64 0.9300
C65 C66 1.382(10)
C65 C70 1.413(10)
C66 C67 1.403(10)
C66 H66 0.9300
C67 C68 1.347(12)
C67 H67 0.9300
C68 C69 1.370(12)
C68 H68 0.9300
C69 C70 1.389(10)
C69 H69 0.9300
C70 H70 0.9300
